data_4313305
loop_
_publ_author_name
'Jenny Y. Yang'
'Matthew P. Shores'
'Jennifer J. Sokol'
'Jeffrey R. Long'

_publ_contact_author
;
        Jeffrey R. Long
        Department of Chemistry
        University of California, Berkeley
        United States of America
;
_publ_contact_author_email jlong@cchem.berkeley.edu
_publ_contact_author_fax '510 643-3832'
_publ_contact_author_phone '510 642-0860'
_publ_section_title
;
 High-Nuclearity Metal-Cyanide Clusters: Synthesis, Magnetic Properties,
 and Inclusion Behavior of Open-Cage Species Incorporating [(tach)M(CN)3]
 (M = Cr, Fe, Co) Complexes
;
_journal_name_full 'Inorganic Chemistry'
_journal_page_first 1403
_journal_page_last 1419
_journal_paper_doi 10.1021/ic026065f
_journal_volume 42
_journal_year 2003
_chemical_compound_source synthetic
_chemical_formula_structural
;
 [(C6H15N3)(C10H24N4)NiCr(CN)3](PF6)2-2(H2O)
;
_chemical_formula_sum 'C19 H43 Cr F12 N10 Ni O2 P2'
_chemical_formula_weight 844.28
_chemical_name_systematic
; 
 ? 
;
_space_group_IT_number 62
_symmetry_cell_setting orthorhombic
_symmetry_Int_Tables_number 62
_symmetry_space_group_name_Hall '-P 2ac 2n'
_symmetry_space_group_name_H-M 'P n m a'
_atom_sites_solution_hydrogens geom
_atom_sites_solution_primary direct
_atom_sites_solution_secondary difmap
_audit_creation_method SHELXL
_cell_angle_alpha 90.00
_cell_angle_beta 90.00
_cell_angle_gamma 90.00
_cell_formula_units_Z 4
_cell_length_a 20.832(3)
_cell_length_b 16.324(2)
_cell_length_c 9.7340(14)
_cell_measurement_temperature 155(2)
_cell_volume 3310.2(8)
_computing_cell_refinement
;
  SMART (Siemens, 1995), SAINT (Siemens, 1995)
;
_computing_data_collection 'SMART (Siemens, 1995)'
_computing_data_reduction
;
  SAINT (Siemens, 1995), XPREP (Siemens, 1995)
;
_computing_structure_refinement 'SHELXL-93 (Sheldrick, 1993)'
_computing_structure_solution 'SHELXS-86 (Sheldrick, 1990)'
_diffrn_ambient_temperature 155(2)
_diffrn_measurement_device SMART
_diffrn_measurement_method 'omega scans with profile analysis'
_diffrn_radiation_monochromator graphite
_diffrn_radiation_source 'fine-focus sealed tube'
_diffrn_radiation_type MoK\a
_diffrn_radiation_wavelength 0.71073
_diffrn_reflns_av_R_equivalents 0.0409
_diffrn_reflns_av_sigmaI/netI 0.0599
_diffrn_reflns_limit_h_max 24
_diffrn_reflns_limit_h_min -20
_diffrn_reflns_limit_k_max 14
_diffrn_reflns_limit_k_min -19
_diffrn_reflns_limit_l_max 9
_diffrn_reflns_limit_l_min -11
_diffrn_reflns_number 14058
_diffrn_reflns_theta_max 25.53
_diffrn_reflns_theta_min 1.96
_exptl_absorpt_coefficient_mu 1.099
_exptl_absorpt_correction_T_max 0.976562
_exptl_absorpt_correction_T_min 0.718486
_exptl_absorpt_correction_type multi-scan
_exptl_absorpt_process_details 'Blessing, Acta Cryst. (1995) A51 33'
_exptl_crystal_colour yellow
_exptl_crystal_density_diffrn 1.694
_exptl_crystal_density_meas ?
_exptl_crystal_F_000 1732
_exptl_crystal_size_max 0.39
_exptl_crystal_size_mid 0.20
_exptl_crystal_size_min 0.02
_refine_diff_density_max 1.345
_refine_diff_density_min -0.856
_refine_diff_density_rms 0.128
_refine_ls_extinction_method none
_refine_ls_goodness_of_fit_all 1.066
_refine_ls_goodness_of_fit_obs 1.248
_refine_ls_matrix_type full
_refine_ls_number_parameters 229
_refine_ls_number_reflns 2955
_refine_ls_number_restraints 8
_refine_ls_restrained_S_all 1.074
_refine_ls_restrained_S_obs 1.259
_refine_ls_R_factor_all 0.0992
_refine_ls_R_factor_obs 0.0646
_refine_ls_shift/esd_max 0.000
_refine_ls_shift/esd_mean 0.000
_refine_ls_structure_factor_coef Fsqd
_refine_ls_weighting_details 'w=1/[\s^2^(Fo^2^)+(0.1248P)^2^+0.0000P] where P=(Fo^2^+2Fc^2^)/3'
_refine_ls_weighting_scheme calc
_refine_ls_wR_factor_all 0.1984
_refine_ls_wR_factor_obs 0.1814
_reflns_number_observed 1873
_reflns_number_total 2955
_reflns_observed_criterion >2sigma(I)
_cod_data_source_file ic026065f-2_s2_16.cif
_cod_data_source_block 16
_cod_depositor_comments
;
The following automatic conversions were performed:

'_exptl_crystal_density_meas' value 'not measured' was changed to '?'
- the value is perceived as not measured.

Automatic conversion script
Id: cif_fix_values 3008 2015-01-20 13:52:24Z robertas 

The following automatic conversions were performed:

'_refine_ls_weighting_scheme' value 'calc
w=1/[\s^2^(Fo^2^)+(0.1248P)^2^+0.0000P] where P=(Fo^2^+2Fc^2^)/3' was
changed to 'calc'. New tag '_refine_ls_weighting_details' was
created. The value of the new tag was set to
'w=1/[\s^2^(Fo^2^)+(0.1248P)^2^+0.0000P] where P=(Fo^2^+2Fc^2^)/3'.

Automatic conversion script
Id: cif_fix_values 3143 2015-03-26 13:38:13Z robertas 
;
_cod_database_code 4313305
_diffrn_measurement_detector 'CCD area detector'

loop_
_symmetry_equiv_pos_as_xyz
'x, y, z'
'-x+1/2, -y, z+1/2'
'-x, y+1/2, -z'
'x+1/2, -y+1/2, -z+1/2'
'-x, -y, -z'
'x-1/2, y, -z-1/2'
'x, -y-1/2, z'
'-x-1/2, y-1/2, z-1/2'

loop_
_atom_site_aniso_label
_atom_site_aniso_U_11
_atom_site_aniso_U_22
_atom_site_aniso_U_33
_atom_site_aniso_U_23
_atom_site_aniso_U_13
_atom_site_aniso_U_12
Cr1 0.0165(7) 0.0167(7) 0.0200(7) 0.000 0.0004(6) 0.000
C1 0.014(3) 0.013(3) 0.032(4) 0.006(2) 0.004(2) -0.001(2)
N1 0.020(3) 0.031(3) 0.033(3) 0.002(2) 0.002(2) -0.001(2)
C2 0.023(5) 0.054(6) 0.025(5) 0.000 -0.005(4) 0.000
N2 0.053(6) 0.099(8) 0.044(6) 0.000 -0.002(5) 0.000
N3 0.025(3) 0.017(3) 0.024(3) 0.004(2) 0.003(2) 0.002(2)
N4 0.017(4) 0.012(3) 0.020(4) 0.000 0.002(3) 0.000
C3 0.019(3) 0.017(3) 0.034(4) 0.003(3) 0.012(3) -0.002(2)
C4 0.020(3) 0.020(3) 0.032(4) -0.004(3) -0.001(3) -0.004(2)
C5 0.019(4) 0.030(5) 0.019(5) 0.000 -0.003(3) 0.000
C6 0.018(4) 0.034(5) 0.029(5) 0.000 0.008(4) 0.000
Ni1 0.0164(5) 0.0135(5) 0.0194(6) -0.0016(4) -0.0007(4) 0.0001(4)
N5 0.030(3) 0.039(3) 0.031(3) 0.001(3) -0.001(2) 0.004(2)
N6 0.018(3) 0.022(3) 0.058(4) -0.001(3) 0.001(3) 0.000(2)
C7 0.030(4) 0.037(4) 0.048(4) -0.005(3) -0.011(3) -0.010(3)
C8 0.031(4) 0.027(4) 0.058(5) -0.001(3) -0.013(3) -0.007(3)
C9 0.041(4) 0.043(4) 0.046(4) 0.014(4) 0.015(4) -0.011(3)
C10 0.057(5) 0.058(5) 0.035(4) 0.008(4) 0.010(4) -0.013(4)
C11 0.053(5) 0.056(5) 0.031(4) 0.005(4) 0.002(4) -0.012(4)
P1 0.0412(11) 0.0262(10) 0.0399(11) 0.0022(8) -0.0008(9) -0.0017(8)
F1 0.068(2) 0.055(2) 0.145(4) -0.030(2) 0.018(2) 0.010(2)
F2 0.068(2) 0.055(2) 0.145(4) -0.030(2) 0.018(2) 0.010(2)
O1 0.078(7) 0.117(8) 0.078(7) 0.000 -0.020(5) 0.000
O2 0.119(8) 0.126(9) 0.080(8) 0.000 0.011(7) 0.000

loop_
_atom_site_label
_atom_site_type_symbol
_atom_site_fract_x
_atom_site_fract_y
_atom_site_fract_z
_atom_site_U_iso_or_equiv
_atom_site_thermal_displace_type
_atom_site_occupancy
_atom_site_calc_flag
_atom_site_refinement_flags
_atom_site_disorder_group
Cr1 Cr 0.34875(6) 0.2500 0.55309(13) 0.0178(4) Uani 1 d S .
C1 C 0.4045(3) 0.1552(3) 0.4766(6) 0.0193(13) Uani 1 d . .
N1 N 0.4349(2) 0.0973(3) 0.4600(5) 0.0279(12) Uani 1 d . .
C2 C 0.4133(4) 0.2500 0.7140(9) 0.034(2) Uani 1 d SD .
N2 N 0.4554(4) 0.2500 0.7899(10) 0.065(3) Uani 1 d SD .
N3 N 0.2908(2) 0.1619(3) 0.6440(5) 0.0219(12) Uani 1 d . .
H3A H 0.2995(5) 0.1201(20) 0.6125(15) 0.026 Uiso 1 calc R .
H3B H 0.2994(5) 0.1599(3) 0.7209(37) 0.026 Uiso 1 calc R .
N4 N 0.2903(3) 0.2500 0.3806(7) 0.0163(15) Uani 1 d S .
H4A H 0.2988(6) 0.2895(24) 0.3356(30) 0.020 Uiso 0.50 calc PR .
H4B H 0.2988(6) 0.2105(24) 0.3356(30) 0.020 Uiso 0.50 calc PR .
C3 C 0.2198(3) 0.1721(3) 0.6331(6) 0.0231(14) Uani 1 d . .
H3 H 0.1991(3) 0.1255(3) 0.6785(6) 0.028 Uiso 1 calc R .
C4 C 0.1994(3) 0.1729(3) 0.4808(6) 0.0243(14) Uani 1 d . .
H4C H 0.2184(3) 0.1261(3) 0.4348(6) 0.029 Uiso 1 calc R .
H4D H 0.1532(3) 0.1673(3) 0.4754(6) 0.029 Uiso 1 calc R .
C5 C 0.2192(4) 0.2500 0.4067(8) 0.022(2) Uani 1 d S .
H5 H 0.1977(4) 0.2500 0.3171(8) 0.027 Uiso 1 calc SR .
C6 C 0.1992(4) 0.2500 0.7051(9) 0.027(2) Uani 1 d S .
H6A H 0.1528(4) 0.2500 0.7132(9) 0.033 Uiso 1 calc SR .
H6B H 0.2168(4) 0.2500 0.7973(9) 0.033 Uiso 1 calc SR .
Ni1 Ni 0.5000 0.0000 0.5000 0.0164(3) Uani 1 d S .
N5 N 0.4894(2) -0.0496(3) 0.3065(5) 0.0333(13) Uani 1 d . .
H5A H 0.5205(21) -0.0900(28) 0.2970(8) 0.040 Uiso 1 calc R .
N6 N 0.4235(2) -0.0765(3) 0.5527(6) 0.0327(14) Uani 1 d . .
H6 H 0.3940(26) -0.0511(22) 0.5522(6) 0.039 Uiso 1 calc R .
C7 C 0.4262(3) -0.0912(4) 0.3060(7) 0.038(2) Uani 1 d . .
H7A H 0.4239(3) -0.1296(4) 0.2301(7) 0.046 Uiso 1 calc R .
H7B H 0.3921(3) -0.0512(4) 0.2949(7) 0.046 Uiso 1 calc R .
C8 C 0.4181(3) -0.1355(4) 0.4386(8) 0.039(2) Uani 1 d . .
H8A H 0.3765(3) -0.1620(4) 0.4413(8) 0.046 Uiso 1 calc R .
H8B H 0.4509(3) -0.1773(4) 0.4475(8) 0.046 Uiso 1 calc R .
C9 C 0.4286(3) -0.1138(4) 0.6898(7) 0.043(2) Uani 1 d . .
H9A H 0.4652(3) -0.1506(4) 0.6914(7) 0.052 Uiso 1 calc R .
H9B H 0.3904(3) -0.1460(4) 0.7078(7) 0.052 Uiso 1 calc R .
C10 C 0.4365(3) -0.0496(5) 0.8027(8) 0.050(2) Uani 1 d . .
H10A H 0.4287(3) -0.0757(5) 0.8906(8) 0.060 Uiso 1 calc R .
H10B H 0.4038(3) -0.0080(5) 0.7902(8) 0.060 Uiso 1 calc R .
C11 C 0.4974(3) 0.0072(4) 0.1919(8) 0.047(2) Uani 1 d . .
H11A H 0.4638(3) 0.0483(4) 0.1951(8) 0.056 Uiso 1 calc R .
H11B H 0.4933(3) -0.0225(4) 0.1060(8) 0.056 Uiso 1 calc R .
P1 P 0.27592(9) 0.08471(10) 0.0572(2) 0.0358(5) Uani 1 d D .
F1 F 0.2290(2) 0.1567(3) 0.0978(6) 0.0892(14) Uani 1 d . .
F2 F 0.3245(3) 0.0138(3) 0.0307(7) 0.0892(14) Uani 1 d . .
F3 F 0.2278(3) 0.0247(4) 0.1287(8) 0.0654(13) Uiso 0.75 d PD .
F4 F 0.3235(3) 0.1471(4) -0.0247(7) 0.0654(13) Uiso 0.75 d PD .
F5 F 0.3130(3) 0.1044(5) 0.1894(8) 0.084(2) Uiso 0.75 d PD .
F6 F 0.2358(4) 0.0715(4) -0.0801(7) 0.084(2) Uiso 0.75 d PD .
F3A F 0.2222(8) 0.0183(10) 0.0430(20) 0.047(3) Uiso 0.25 d PD .
F4A F 0.3335(7) 0.1501(9) 0.0973(17) 0.047(3) Uiso 0.25 d PD .
F5A F 0.2735(18) 0.0565(20) 0.2100(26) 0.170(9) Uiso 0.25 d PD .
F6A F 0.2768(18) 0.1166(19) -0.0828(27) 0.170(9) Uiso 0.25 d PD .
O1 O 0.5405(5) 0.2500 1.0233(10) 0.091(3) Uani 1 d S .
O2 O 0.4181(5) 0.2500 0.1584(11) 0.108(4) Uani 1 d S .

loop_
_atom_type_symbol
_atom_type_description
_atom_type_scat_dispersion_real
_atom_type_scat_dispersion_imag
_atom_type_scat_source
C C 0.0033 0.0016 'International Tables Vol C Tables 4.2.6.8 and 6.1.1.4'
H H 0.0000 0.0000 'International Tables Vol C Tables 4.2.6.8 and 6.1.1.4'
N N 0.0061 0.0033 'International Tables Vol C Tables 4.2.6.8 and 6.1.1.4'
O O 0.0106 0.0060 'International Tables Vol C Tables 4.2.6.8 and 6.1.1.4'
F F 0.0171 0.0103 'International Tables Vol C Tables 4.2.6.8 and 6.1.1.4'
P P 0.1023 0.0942 'International Tables Vol C Tables 4.2.6.8 and 6.1.1.4'
Cr Cr 0.3209 0.6236 'International Tables Vol C Tables 4.2.6.8 and 6.1.1.4'
Ni Ni 0.3393 1.1124 'International Tables Vol C Tables 4.2.6.8 and 6.1.1.4'

loop_
_geom_angle_atom_site_label_1
_geom_angle_atom_site_label_2
_geom_angle_atom_site_label_3
_geom_angle
_geom_angle_site_symmetry_1
_geom_angle_site_symmetry_3
_geom_angle_publ_flag
C2 Cr1 C1 84.7(2) . 7_565 ?
C2 Cr1 C1 84.7(2) . . ?
C1 Cr1 C1 96.5(3) 7_565 . ?
C2 Cr1 N4 175.3(3) . . ?
C1 Cr1 N4 92.2(2) 7_565 . ?
C1 Cr1 N4 92.2(2) . . ?
C2 Cr1 N3 93.2(2) . . ?
C1 Cr1 N3 174.9(2) 7_565 . ?
C1 Cr1 N3 87.8(2) . . ?
N4 Cr1 N3 90.2(2) . . ?
C2 Cr1 N3 93.2(2) . 7_565 ?
C1 Cr1 N3 87.8(2) 7_565 7_565 ?
C1 Cr1 N3 174.9(2) . 7_565 ?
N4 Cr1 N3 90.2(2) . 7_565 ?
N3 Cr1 N3 87.7(2) . 7_565 ?
N1 C1 Cr1 166.7(5) . . ?
C1 N1 Ni1 160.2(5) . . ?
N2 C2 Cr1 170.8(8) . . ?
C3 N3 Cr1 117.9(3) . . ?
C5 N4 Cr1 116.3(5) . . ?
N3 C3 C6 110.1(5) . . ?
N3 C3 C4 110.0(4) . . ?
C6 C3 C4 111.1(5) . . ?
C5 C4 C3 113.1(5) . . ?
N4 C5 C4 110.5(4) . . ?
N4 C5 C4 110.5(4) . 7_565 ?
C4 C5 C4 113.1(7) . 7_565 ?
C3 C6 C3 114.2(7) 7_565 . ?
N5 Ni1 N5 180.0 5_656 . ?
N5 Ni1 N6 95.3(2) 5_656 . ?
N5 Ni1 N6 84.7(2) . . ?
N5 Ni1 N6 84.7(2) 5_656 5_656 ?
N5 Ni1 N6 95.3(2) . 5_656 ?
N6 Ni1 N6 180.0 . 5_656 ?
N5 Ni1 N1 93.3(2) 5_656 5_656 ?
N5 Ni1 N1 86.7(2) . 5_656 ?
N6 Ni1 N1 89.7(2) . 5_656 ?
N6 Ni1 N1 90.3(2) 5_656 5_656 ?
N5 Ni1 N1 86.7(2) 5_656 . ?
N5 Ni1 N1 93.3(2) . . ?
N6 Ni1 N1 90.3(2) . . ?
N6 Ni1 N1 89.7(2) 5_656 . ?
N1 Ni1 N1 180.0 5_656 . ?
C11 N5 C7 113.0(5) . . ?
C11 N5 Ni1 115.8(4) . . ?
C7 N5 Ni1 106.2(4) . . ?
C9 N6 C8 114.7(5) . . ?
C9 N6 Ni1 114.5(4) . . ?
C8 N6 Ni1 105.3(4) . . ?
N5 C7 C8 108.6(5) . . ?
N6 C8 C7 109.1(5) . . ?
N6 C9 C10 112.1(5) . . ?
C9 C10 C11 115.3(6) . 5_656 ?
N5 C11 C10 111.2(6) . 5_656 ?
F6A P1 F5 134.6(18) . . ?
F6A P1 F5A 176.1(15) . . ?
F5 P1 F5A 43.8(15) . . ?
F6A P1 F2 95.9(9) . . ?
F5 P1 F2 88.2(3) . . ?
F5A P1 F2 87.7(9) . . ?
F6A P1 F3A 100.0(18) . . ?
F5 P1 F3A 125.4(7) . . ?
F5A P1 F3A 81.7(16) . . ?
F2 P1 F3A 86.2(6) . . ?
F6A P1 F3 130.3(17) . . ?
F5 P1 F3 94.6(4) . . ?
F5A P1 F3 50.9(15) . . ?
F2 P1 F3 91.4(3) . . ?
F3A P1 F3 31.5(6) . . ?
F6A P1 F1 88.6(9) . . ?
F5 P1 F1 86.9(3) . . ?
F5A P1 F1 87.7(9) . . ?
F2 P1 F1 174.8(4) . . ?
F3A P1 F1 95.5(6) . . ?
F3 P1 F1 87.6(3) . . ?
F6A P1 F6 43.1(16) . . ?
F5 P1 F6 175.5(4) . . ?
F5A P1 F6 138.2(16) . . ?
F2 P1 F6 95.8(4) . . ?
F3A P1 F6 57.1(7) . . ?
F3 P1 F6 87.3(4) . . ?
F1 P1 F6 89.2(3) . . ?
F6A P1 F4 46.6(16) . . ?
F5 P1 F4 88.5(4) . . ?
F5A P1 F4 132.2(16) . . ?
F2 P1 F4 89.4(3) . . ?
F3A P1 F4 145.6(7) . . ?
F3 P1 F4 176.9(4) . . ?
F1 P1 F4 91.9(3) . . ?
F6 P1 F4 89.6(4) . . ?
F6A P1 F4A 88.9(18) . . ?
F5 P1 F4A 45.7(6) . . ?
F5A P1 F4A 89.4(16) . . ?
F2 P1 F4A 92.7(5) . . ?
F3A P1 F4A 171.1(9) . . ?
F3 P1 F4A 139.8(6) . . ?
F1 P1 F4A 84.8(5) . . ?
F6 P1 F4A 131.8(6) . . ?
F4 P1 F4A 43.1(6) . . ?
F3A F3 F5A 136.5(19) . . ?
F3A F3 P1 74.2(13) . . ?
F5A F3 P1 64.3(12) . . ?
F4A F4 F6A 127.2(15) . . ?
F4A F4 P1 69.5(8) . . ?
F6A F4 P1 59.4(12) . . ?
F5A F5 F4A 141.1(17) . . ?
F5A F5 P1 69.1(14) . . ?
F4A F5 P1 72.1(8) . . ?
F6A F6 F3A 122.5(16) . . ?
F6A F6 P1 62.2(14) . . ?
F3A F6 P1 60.6(7) . . ?
F3 F3A F6 133.2(18) . . ?
F3 F3A P1 74.3(13) . . ?
F6 F3A P1 62.3(7) . . ?
F4 F4A F5 128.8(15) . . ?
F4 F4A P1 67.4(8) . . ?
F5 F4A P1 62.2(8) . . ?
F5 F5A F3 131.8(21) . . ?
F5 F5A P1 67.1(14) . . ?
F3 F5A P1 64.8(12) . . ?
F6 F6A F4 148.5(24) . . ?
F6 F6A P1 74.7(17) . . ?
F4 F6A P1 74.0(16) . . ?

loop_
_geom_bond_atom_site_label_1
_geom_bond_atom_site_label_2
_geom_bond_distance
_geom_bond_site_symmetry_2
_geom_bond_publ_flag
Cr1 C2 2.065(9) . ?
Cr1 C1 2.073(6) 7_565 ?
Cr1 C1 2.073(6) . ?
Cr1 N4 2.074(6) . ?
Cr1 N3 2.077(4) . ?
Cr1 N3 2.077(4) 7_565 ?
C1 N1 1.149(7) . ?
N1 Ni1 2.125(5) . ?
C2 N2 1.146(11) . ?
N3 C3 1.491(7) . ?
N4 C5 1.501(9) . ?
C3 C6 1.514(7) . ?
C3 C4 1.542(8) . ?
C4 C5 1.508(7) . ?
C5 C4 1.509(7) 7_565 ?
C6 C3 1.514(7) 7_565 ?
Ni1 N5 2.062(5) 5_656 ?
Ni1 N5 2.062(5) . ?
Ni1 N6 2.088(5) . ?
Ni1 N6 2.088(5) 5_656 ?
Ni1 N1 2.125(5) 5_656 ?
N5 C11 1.460(9) . ?
N5 C7 1.482(7) . ?
N6 C9 1.471(8) . ?
N6 C8 1.474(8) . ?
C7 C8 1.489(10) . ?
C9 C10 1.527(10) . ?
C10 C11 1.543(8) 5_656 ?
C11 C10 1.543(8) 5_656 ?
P1 F6A 1.46(2) . ?
P1 F5 1.535(7) . ?
P1 F5A 1.56(2) . ?
P1 F2 1.558(5) . ?
P1 F3A 1.56(2) . ?
P1 F3 1.565(7) . ?
P1 F1 1.579(5) . ?
P1 F6 1.591(7) . ?
P1 F4 1.630(7) . ?
P1 F4A 1.65(2) . ?
F3 F3A 0.85(2) . ?
F3 F5A 1.34(4) . ?
F4 F4A 1.21(2) . ?
F4 F6A 1.23(4) . ?
F5 F5A 1.15(4) . ?
F5 F4A 1.24(2) . ?
F6 F6A 1.13(4) . ?
F6 F3A 1.51(2) . ?
